data_4347379
loop_
_publ_author_name
'Chen, Yuxiang'
'Cao, Wei'
'Wang, Chiming'
'Qi, Dongdong'
'Wang, Kang'
'Jiang, Jianzhuang'

_publ_section_title
;
 Four Dibutylamino Substituents Are Better Than Eight in Modulating the
 Electronic Structure and Third-Order Nonlinear-Optical Properties of
 Phthalocyanines.
;
_journal_issue 6
_journal_name_full 'Inorganic chemistry'
_journal_page_first 3151
_journal_page_last 3160
_journal_paper_doi 10.1021/acs.inorgchem.6b00100
_journal_volume 55
_journal_year 2016
_chemical_formula_sum 'C16 H21 N3'
_chemical_formula_weight 255.36
_space_group_IT_number 14
_space_group_name_Hall '-P 2ybc'
_space_group_name_H-M_alt 'P 1 21/c 1'
_symmetry_cell_setting monoclinic
_symmetry_space_group_name_H-M 'P 1 21/c 1'
_atom_sites_solution_hydrogens geom
_atom_sites_solution_primary direct
_atom_sites_solution_secondary difmap
_audit_creation_method SHELXL-97
_cell_angle_alpha 90.00
_cell_angle_beta 103.514(18)
_cell_angle_gamma 90.00
_cell_formula_units_Z 4
_cell_length_a 12.431(3)
_cell_length_b 8.2243(12)
_cell_length_c 16.179(3)
_cell_measurement_reflns_used 824
_cell_measurement_temperature 293(2)
_cell_measurement_theta_max 29.0704
_cell_measurement_theta_min 3.0974
_cell_volume 1608.3(6)
_computing_structure_refinement 'SHELXL-97 (Sheldrick, 1997)'
_computing_structure_solution 'SHELXS-97 (Sheldrick, 1990)'
_diffrn_ambient_temperature 293(2)
_diffrn_measured_fraction_theta_full 0.996
_diffrn_measured_fraction_theta_max 0.996
_diffrn_measurement_device_type 'Xcalibur, Eos, Gemini'
_diffrn_measurement_method '\w scans'
_diffrn_radiation_monochromator graphite
_diffrn_radiation_source 'fine-focus sealed tube'
_diffrn_radiation_type MoK\a
_diffrn_radiation_wavelength 0.71073
_diffrn_reflns_av_R_equivalents 0.0298
_diffrn_reflns_av_sigmaI/netI 0.0565
_diffrn_reflns_limit_h_max 12
_diffrn_reflns_limit_h_min -14
_diffrn_reflns_limit_k_max 9
_diffrn_reflns_limit_k_min -7
_diffrn_reflns_limit_l_max 14
_diffrn_reflns_limit_l_min -18
_diffrn_reflns_number 5363
_diffrn_reflns_theta_full 24.50
_diffrn_reflns_theta_max 24.50
_diffrn_reflns_theta_min 3.10
_exptl_absorpt_coefficient_mu 0.064
_exptl_crystal_colour pink
_exptl_crystal_density_diffrn 1.055
_exptl_crystal_density_method 'not measured'
_exptl_crystal_description block
_exptl_crystal_F_000 552
_refine_diff_density_max 0.240
_refine_diff_density_min -0.140
_refine_diff_density_rms 0.037
_refine_ls_extinction_method none
_refine_ls_goodness_of_fit_ref 0.983
_refine_ls_hydrogen_treatment mixed
_refine_ls_matrix_type full
_refine_ls_number_parameters 174
_refine_ls_number_reflns 2668
_refine_ls_number_restraints 1
_refine_ls_restrained_S_all 0.985
_refine_ls_R_factor_all 0.1758
_refine_ls_R_factor_gt 0.0830
_refine_ls_shift/su_max 0.000
_refine_ls_shift/su_mean 0.000
_refine_ls_structure_factor_coef Fsqd
_refine_ls_weighting_details 'calc w=1/[\s^2^(Fo^2^)+(0.1385P)^2^+0.0000P] where P=(Fo^2^+2Fc^2^)/3'
_refine_ls_weighting_scheme calc
_refine_ls_wR_factor_gt 0.2276
_refine_ls_wR_factor_ref 0.2915
_reflns_number_gt 1074
_reflns_number_total 2668
_reflns_threshold_expression >2sigma(I)
_cod_data_source_file ic6b00100_si_002.cif
_cod_data_source_block 1nc4
_cod_original_cell_volume 1608.3(5)
_cod_database_code 4347379

loop_
_symmetry_equiv_pos_as_xyz
'x, y, z'
'-x, y+1/2, -z+1/2'
'-x, -y, -z'
'x, -y-1/2, z-1/2'

loop_
_atom_site_label
_atom_site_type_symbol
_atom_site_fract_x
_atom_site_fract_y
_atom_site_fract_z
_atom_site_U_iso_or_equiv
_atom_site_adp_type
_atom_site_occupancy
_atom_site_symmetry_multiplicity
_atom_site_calc_flag
_atom_site_refinement_flags
C1 C 0.8839(3) 0.8914(4) 1.1135(2) 0.0830(11) Uani 1 1 d .
H1 H 0.8382 0.9514 1.1400 0.100 Uiso 1 1 calc R
N3 N 0.7594(3) 0.9380(4) 0.9776(2) 0.1015(11) Uani 1 1 d .
C3 C 0.8538(3) 0.8706(4) 1.0253(2) 0.0831(10) Uani 1 1 d .
C4 C 1.0505(3) 0.7347(4) 1.1243(2) 0.0798(10) Uani 1 1 d .
C5 C 0.9797(3) 0.8251(4) 1.1617(2) 0.0805(10) Uani 1 1 d .
C6 C 1.0197(3) 0.7140(4) 1.0370(3) 0.0929(12) Uani 1 1 d .
H6 H 1.0654 0.6539 1.0105 0.112 Uiso 1 1 calc R
C7 C 0.7342(4) 0.9354(5) 0.8855(3) 0.1103(14) Uani 1 1 d .
H7A H 0.8030 0.9312 0.8669 0.132 Uiso 1 1 calc R
H7B H 0.6967 1.0355 0.8640 0.132 Uiso 1 1 calc R
C8 C 0.9258(4) 0.7777(5) 0.9889(3) 0.0998(12) Uani 1 1 d .
H8 H 0.9083 0.7598 0.9306 0.120 Uiso 1 1 calc R
C9 C 1.0075(4) 0.8465(5) 1.2527(3) 0.1079(14) Uani 1 1 d .
C10 C 0.6813(3) 1.0259(6) 1.0152(3) 0.1140(14) Uani 1 1 d .
H10A H 0.6816 0.9802 1.0705 0.137 Uiso 1 1 calc R
H10B H 0.6073 1.0138 0.9794 0.137 Uiso 1 1 calc R
C11 C 1.1498(4) 0.6654(5) 1.1751(3) 0.1050(13) Uani 1 1 d .
C12 C 0.6627(4) 0.7931(5) 0.8475(3) 0.1220(15) Uani 1 1 d .
H12A H 0.5938 0.7968 0.8658 0.146 Uiso 1 1 calc R
H12B H 0.7002 0.6926 0.8683 0.146 Uiso 1 1 calc R
C13 C 0.6377(5) 0.7942(6) 0.7513(3) 0.148(2) Uani 1 1 d .
H13A H 0.6159 0.9032 0.7313 0.178 Uiso 1 1 calc R
H13B H 0.7046 0.7670 0.7333 0.178 Uiso 1 1 calc R
N1 N 1.2299(4) 0.6138(5) 1.2160(3) 0.1439(16) Uani 1 1 d .
N2 N 1.0304(4) 0.8615(6) 1.3249(3) 0.1568(19) Uani 1 1 d .
C16 C 0.7110(4) 1.2065(6) 1.0248(3) 0.1326(16) Uani 1 1 d .
H16A H 0.7833 1.2166 1.0633 0.159 Uiso 1 1 calc R
H16B H 0.7171 1.2476 0.9699 0.159 Uiso 1 1 calc R
C17 C 0.6343(5) 1.3091(9) 1.0558(4) 0.176(3) Uani 1 1 d U
H17A H 0.6341 1.2779 1.1136 0.212 Uiso 1 1 calc R
H17B H 0.5602 1.2930 1.0210 0.212 Uiso 1 1 calc R
C18 C 0.5497(5) 0.6800(8) 0.7116(4) 0.184(3) Uani 1 1 d .
H18A H 0.5684 0.5727 0.7336 0.276 Uiso 1 1 calc R
H18B H 0.5420 0.6798 0.6512 0.276 Uiso 1 1 calc R
H18C H 0.4811 0.7131 0.7241 0.276 Uiso 1 1 calc R
C19 C 0.6657(7) 1.4902(8) 1.0540(4) 0.209(3) Uani 1 1 d U
H19A H 0.7406 1.5053 1.0859 0.314 Uiso 1 1 calc R
H19B H 0.6169 1.5542 1.0789 0.314 Uiso 1 1 calc R
H19C H 0.6594 1.5238 0.9963 0.314 Uiso 1 1 calc R

loop_
_atom_site_aniso_label
_atom_site_aniso_U_11
_atom_site_aniso_U_22
_atom_site_aniso_U_33
_atom_site_aniso_U_23
_atom_site_aniso_U_13
_atom_site_aniso_U_12
C1 0.094(3) 0.084(2) 0.069(2) 0.0035(18) 0.0150(19) 0.0139(19)
N3 0.096(2) 0.114(2) 0.085(2) -0.0011(18) 0.0030(19) 0.0053(19)
C3 0.080(3) 0.085(2) 0.079(3) 0.0003(19) 0.008(2) -0.0048(19)
C4 0.081(2) 0.075(2) 0.083(3) 0.0050(19) 0.019(2) 0.0051(19)
C5 0.098(3) 0.074(2) 0.070(2) 0.0046(18) 0.020(2) 0.0040(19)
C6 0.092(3) 0.093(3) 0.100(3) -0.013(2) 0.035(2) 0.010(2)
C7 0.110(3) 0.122(3) 0.087(3) 0.004(2) -0.003(2) -0.006(3)
C8 0.095(3) 0.116(3) 0.086(3) -0.014(2) 0.017(2) -0.002(3)
C9 0.112(3) 0.121(3) 0.091(3) 0.011(3) 0.022(3) 0.034(3)
C10 0.091(3) 0.135(4) 0.103(3) -0.002(3) -0.003(2) 0.009(3)
C11 0.102(3) 0.095(3) 0.119(4) 0.000(2) 0.029(3) 0.012(3)
C12 0.124(4) 0.126(3) 0.104(4) -0.003(3) 0.002(3) -0.008(3)
C13 0.168(5) 0.141(4) 0.111(4) -0.019(3) -0.014(3) 0.003(4)
N1 0.109(3) 0.148(3) 0.166(4) 0.015(3) 0.016(3) 0.036(3)
N2 0.186(4) 0.201(4) 0.076(3) 0.013(3) 0.015(3) 0.066(3)
C16 0.120(4) 0.139(4) 0.131(4) -0.016(3) 0.014(3) 0.013(3)
C17 0.157(6) 0.215(7) 0.152(5) -0.002(5) 0.025(4) 0.051(5)
C18 0.161(6) 0.211(6) 0.152(5) -0.059(4) -0.019(4) -0.007(5)
C19 0.275(9) 0.134(5) 0.208(7) -0.031(5) 0.034(5) 0.052(6)

loop_
_atom_type_symbol
_atom_type_description
_atom_type_scat_dispersion_real
_atom_type_scat_dispersion_imag
_atom_type_scat_source
C C 0.0033 0.0016 'International Tables Vol C Tables 4.2.6.8 and 6.1.1.4'
H H 0.0000 0.0000 'International Tables Vol C Tables 4.2.6.8 and 6.1.1.4'
N N 0.0061 0.0033 'International Tables Vol C Tables 4.2.6.8 and 6.1.1.4'

loop_
_geom_angle_atom_site_label_1
_geom_angle_atom_site_label_2
_geom_angle_atom_site_label_3
_geom_angle
C5 C1 C3 121.3(3)
C3 N3 C7 121.7(4)
C3 N3 C10 122.5(3)
C7 N3 C10 115.6(3)
N3 C3 C1 121.1(3)
N3 C3 C8 122.2(4)
C1 C3 C8 116.7(3)
C6 C4 C5 117.1(3)
C6 C4 C11 122.1(4)
C5 C4 C11 120.7(4)
C1 C5 C4 121.1(3)
C1 C5 C9 120.0(3)
C4 C5 C9 118.9(3)
C8 C6 C4 122.4(4)
N3 C7 C12 113.3(3)
C6 C8 C3 121.3(4)
N2 C9 C5 179.0(4)
N3 C10 C16 110.9(4)
N1 C11 C4 178.4(5)
C7 C12 C13 111.9(4)
C18 C13 C12 113.5(5)
C17 C16 C10 116.0(5)
C16 C17 C19 111.4(6)

loop_
_geom_bond_atom_site_label_1
_geom_bond_atom_site_label_2
_geom_bond_distance
C1 C5 1.375(5)
C1 C3 1.397(5)
N3 C3 1.363(4)
N3 C7 1.451(5)
N3 C10 1.452(5)
C3 C8 1.406(5)
C4 C6 1.385(5)
C4 C5 1.393(5)
C4 C11 1.432(6)
C5 C9 1.443(6)
C6 C8 1.347(5)
C7 C12 1.510(5)
C9 N2 1.142(5)
C10 C16 1.530(7)
C11 N1 1.141(5)
C12 C13 1.513(6)
C13 C18 1.471(7)
C16 C17 1.448(7)
C17 C19 1.542(9)
